data_1540581
loop_
_publ_author_name
'Race, Nicholas J.'
'Faulkner, Adele'
'Shaw, Megan H.'
'Bower, John F.'

_publ_section_title
;
 Dichotomous mechanistic behavior in Narasaka--Heck cyclizations: electron
 rich Pd-catalysts generate iminyl radicals
;
_journal_issue 2
_journal_name_full 'Chem. Sci.'
_journal_page_first 1508
_journal_paper_doi 10.1039/C5SC04037J
_journal_volume 7
_journal_year 2016
_chemical_formula_moiety 'C23 H34 N2 O'
_chemical_formula_sum 'C23 H34 N2 O'
_chemical_formula_weight 354.52
_chemical_name_systematic
; 
 ? 
;
_space_group_IT_number 2
_symmetry_cell_setting triclinic
_symmetry_space_group_name_Hall '-P 1'
_symmetry_space_group_name_H-M 'P -1'
_atom_sites_solution_hydrogens geom
_atom_sites_solution_primary direct
_atom_sites_solution_secondary difmap
_audit_creation_method SHELXL-97
_audit_update_record
;
2015-10-01 deposited with the CCDC.
2015-11-18 downloaded from the CCDC.
;
_cell_angle_alpha 75.866(2)
_cell_angle_beta 84.107(1)
_cell_angle_gamma 87.755(1)
_cell_formula_units_Z 2
_cell_length_a 6.19830(10)
_cell_length_b 9.7636(3)
_cell_length_c 17.0724(4)
_cell_measurement_reflns_used 9744
_cell_measurement_temperature 100(2)
_cell_measurement_theta_max 27.54
_cell_measurement_theta_min 2.47
_cell_volume 996.50(4)
_computing_cell_refinement 'Bruker Apex II'
_computing_data_collection 'Bruker Apex II'
_computing_data_reduction 'Bruker SAINT'
_computing_molecular_graphics 'Bruker ShelXTL'
_computing_publication_material 'Bruker ShelXTL'
_computing_structure_refinement 'SHELXL-97 (Sheldrick, 2008)'
_computing_structure_solution 'SHELXS-97 (Sheldrick, 2008)'
_diffrn_ambient_temperature 100(2)
_diffrn_measured_fraction_theta_full 0.999
_diffrn_measured_fraction_theta_max 0.999
_diffrn_measurement_device_type 'Bruker Apex II kappa CCD area detector'
_diffrn_measurement_method 'phi and omega scans'
_diffrn_radiation_monochromator graphite
_diffrn_radiation_source 'fine-focus sealed tube'
_diffrn_radiation_type MoK\a
_diffrn_radiation_wavelength 0.71073
_diffrn_reflns_av_R_equivalents 0.0262
_diffrn_reflns_av_sigmaI/netI 0.0174
_diffrn_reflns_limit_h_max 8
_diffrn_reflns_limit_h_min -8
_diffrn_reflns_limit_k_max 12
_diffrn_reflns_limit_k_min -12
_diffrn_reflns_limit_l_max 22
_diffrn_reflns_limit_l_min -22
_diffrn_reflns_number 28236
_diffrn_reflns_theta_full 27.54
_diffrn_reflns_theta_max 27.54
_diffrn_reflns_theta_min 2.15
_exptl_absorpt_coefficient_mu 0.072
_exptl_absorpt_correction_T_max 0.9144
_exptl_absorpt_correction_T_min 0.8659
_exptl_absorpt_correction_type multi-scan
_exptl_absorpt_process_details 'SADABS V2008/1'
_exptl_crystal_colour colourless
_exptl_crystal_density_diffrn 1.182
_exptl_crystal_density_method 'not measured'
_exptl_crystal_description block
_exptl_crystal_F_000 388
_exptl_crystal_size_max 0.36
_exptl_crystal_size_mid 0.31
_exptl_crystal_size_min 0.18
_refine_diff_density_max 0.314
_refine_diff_density_min -0.203
_refine_diff_density_rms 0.040
_refine_ls_extinction_method none
_refine_ls_goodness_of_fit_ref 1.041
_refine_ls_hydrogen_treatment constr
_refine_ls_matrix_type full
_refine_ls_number_parameters 239
_refine_ls_number_reflns 4578
_refine_ls_number_restraints 0
_refine_ls_restrained_S_all 1.041
_refine_ls_R_factor_all 0.0429
_refine_ls_R_factor_gt 0.0370
_refine_ls_shift/su_max 0.000
_refine_ls_shift/su_mean 0.000
_refine_ls_structure_factor_coef Fsqd
_refine_ls_weighting_details 'calc w=1/[\s^2^(Fo^2^)+(0.0479P)^2^+0.2992P] where P=(Fo^2^+2Fc^2^)/3'
_refine_ls_weighting_scheme calc
_refine_ls_wR_factor_gt 0.0941
_refine_ls_wR_factor_ref 0.0985
_reflns_number_gt 4017
_reflns_number_total 4578
_reflns_threshold_expression >2sigma(I)
_cod_data_source_file c5sc04037j2.cif
_cod_data_source_block jfb278a
_cod_depositor_comments 'Adding full bibliography for 1540581.cif.'
_cod_original_sg_symbol_H-M P-1
_cod_database_code 1540581

loop_
_symmetry_equiv_pos_as_xyz
'x, y, z'
'-x, -y, -z'

loop_
_atom_site_label
_atom_site_type_symbol
_atom_site_fract_x
_atom_site_fract_y
_atom_site_fract_z
_atom_site_U_iso_or_equiv
_atom_site_adp_type
_atom_site_occupancy
_atom_site_symmetry_multiplicity
_atom_site_calc_flag
_atom_site_refinement_flags
N1 N 0.69384(14) 0.01303(9) 0.15771(5) 0.01752(18) Uani 1 1 d .
N2 N 0.87925(13) 0.32225(8) 0.30989(5) 0.01436(17) Uani 1 1 d .
O1 O 0.70973(11) 0.22284(7) 0.30974(4) 0.01507(15) Uani 1 1 d .
C1 C 0.53737(16) -0.05858(10) 0.14484(6) 0.0166(2) Uani 1 1 d .
C2 C 0.32563(16) -0.04764(11) 0.19667(6) 0.0184(2) Uani 1 1 d .
H2A H 0.2571 -0.1410 0.2182 0.022 Uiso 1 1 calc R
H2B H 0.2218 0.0189 0.1661 0.022 Uiso 1 1 calc R
C3 C 0.40699(16) 0.00927(10) 0.26472(6) 0.0166(2) Uani 1 1 d .
H3 H 0.2972 0.0746 0.2839 0.020 Uiso 1 1 calc R
C4 C 0.46150(16) -0.11481(10) 0.33512(6) 0.0183(2) Uani 1 1 d .
H4A H 0.3266 -0.1459 0.3703 0.022 Uiso 1 1 calc R
H4B H 0.5186 -0.1949 0.3127 0.022 Uiso 1 1 calc R
C5 C 0.62773(17) -0.07798(10) 0.38675(6) 0.0188(2) Uani 1 1 d .
H5A H 0.6620 -0.1626 0.4293 0.023 Uiso 1 1 calc R
H5B H 0.5672 -0.0040 0.4137 0.023 Uiso 1 1 calc R
C6 C 0.83405(16) -0.02490(10) 0.33236(6) 0.0173(2) Uani 1 1 d .
H6A H 0.9464 -0.0085 0.3662 0.021 Uiso 1 1 calc R
H6B H 0.8903 -0.0975 0.3036 0.021 Uiso 1 1 calc R
C7 C 0.78812(16) 0.11202(10) 0.27054(6) 0.01521(19) Uani 1 1 d .
H7 H 0.9235 0.1434 0.2344 0.018 Uiso 1 1 calc R
C8 C 0.60946(16) 0.09076(10) 0.21911(6) 0.0161(2) Uani 1 1 d .
H8 H 0.5597 0.1863 0.1895 0.019 Uiso 1 1 calc R
C9 C 0.56439(17) -0.14365(10) 0.08361(6) 0.0174(2) Uani 1 1 d .
C10 C 0.76595(17) -0.15055(11) 0.03921(6) 0.0204(2) Uani 1 1 d .
H10 H 0.8846 -0.0991 0.0479 0.024 Uiso 1 1 calc R
C11 C 0.79349(19) -0.23207(12) -0.01746(6) 0.0243(2) Uani 1 1 d .
H11 H 0.9305 -0.2360 -0.0474 0.029 Uiso 1 1 calc R
C12 C 0.6206(2) -0.30800(11) -0.03039(6) 0.0251(2) Uani 1 1 d .
H12 H 0.6401 -0.3646 -0.0687 0.030 Uiso 1 1 calc R
C13 C 0.41988(19) -0.30093(11) 0.01267(7) 0.0241(2) Uani 1 1 d .
H13 H 0.3017 -0.3523 0.0036 0.029 Uiso 1 1 calc R
C14 C 0.39120(18) -0.21866(11) 0.06925(6) 0.0205(2) Uani 1 1 d .
H14 H 0.2530 -0.2136 0.0982 0.025 Uiso 1 1 calc R
C15 C 0.88264(16) 0.33233(10) 0.39592(6) 0.0167(2) Uani 1 1 d .
C16 C 1.04925(17) 0.44536(11) 0.39430(6) 0.0209(2) Uani 1 1 d .
H16A H 1.0564 0.4557 0.4502 0.025 Uiso 1 1 calc R
H16B H 1.1941 0.4135 0.3749 0.025 Uiso 1 1 calc R
C17 C 0.99548(19) 0.58847(11) 0.34010(7) 0.0243(2) Uani 1 1 d .
H17A H 1.1076 0.6576 0.3407 0.029 Uiso 1 1 calc R
H17B H 0.8535 0.6237 0.3600 0.029 Uiso 1 1 calc R
C18 C 0.98766(17) 0.57101(11) 0.25423(7) 0.0214(2) Uani 1 1 d .
H18A H 1.1355 0.5477 0.2329 0.026 Uiso 1 1 calc R
H18B H 0.9430 0.6623 0.2194 0.026 Uiso 1 1 calc R
C19 C 0.83171(16) 0.45586(10) 0.24782(6) 0.0168(2) Uani 1 1 d .
C20 C 0.96875(18) 0.19145(11) 0.44502(6) 0.0222(2) Uani 1 1 d .
H20A H 0.8598 0.1184 0.4516 0.033 Uiso 1 1 calc R
H20B H 0.9990 0.2016 0.4985 0.033 Uiso 1 1 calc R
H20C H 1.1025 0.1643 0.4163 0.033 Uiso 1 1 calc R
C21 C 0.66194(17) 0.36311(11) 0.43922(6) 0.0219(2) Uani 1 1 d .
H21A H 0.6179 0.4613 0.4169 0.033 Uiso 1 1 calc R
H21B H 0.6748 0.3482 0.4975 0.033 Uiso 1 1 calc R
H21C H 0.5528 0.2995 0.4308 0.033 Uiso 1 1 calc R
C22 C 0.88762(19) 0.42629(11) 0.16377(6) 0.0230(2) Uani 1 1 d .
H22A H 1.0331 0.3836 0.1609 0.034 Uiso 1 1 calc R
H22B H 0.8839 0.5151 0.1220 0.034 Uiso 1 1 calc R
H22C H 0.7816 0.3613 0.1547 0.034 Uiso 1 1 calc R
C23 C 0.59464(17) 0.50851(11) 0.25314(7) 0.0222(2) Uani 1 1 d .
H23A H 0.4974 0.4286 0.2608 0.033 Uiso 1 1 calc R
H23B H 0.5685 0.5781 0.2028 0.033 Uiso 1 1 calc R
H23C H 0.5671 0.5524 0.2991 0.033 Uiso 1 1 calc R

loop_
_atom_site_aniso_label
_atom_site_aniso_U_11
_atom_site_aniso_U_22
_atom_site_aniso_U_33
_atom_site_aniso_U_23
_atom_site_aniso_U_13
_atom_site_aniso_U_12
N1 0.0201(4) 0.0171(4) 0.0150(4) -0.0033(3) -0.0007(3) -0.0017(3)
N2 0.0146(4) 0.0132(4) 0.0152(4) -0.0027(3) -0.0022(3) -0.0026(3)
O1 0.0134(3) 0.0138(3) 0.0185(3) -0.0050(3) -0.0004(3) -0.0019(2)
C1 0.0184(5) 0.0159(4) 0.0143(4) -0.0009(4) -0.0022(4) 0.0001(4)
C2 0.0168(5) 0.0218(5) 0.0175(5) -0.0059(4) -0.0021(4) -0.0013(4)
C3 0.0145(5) 0.0186(5) 0.0169(5) -0.0049(4) -0.0018(4) -0.0007(4)
C4 0.0181(5) 0.0185(5) 0.0176(5) -0.0025(4) -0.0014(4) -0.0035(4)
C5 0.0200(5) 0.0181(5) 0.0172(5) -0.0010(4) -0.0035(4) -0.0012(4)
C6 0.0164(5) 0.0152(4) 0.0202(5) -0.0033(4) -0.0037(4) 0.0011(3)
C7 0.0154(4) 0.0139(4) 0.0166(4) -0.0046(3) -0.0004(4) -0.0001(3)
C8 0.0177(5) 0.0150(4) 0.0154(4) -0.0031(4) -0.0018(4) -0.0002(4)
C9 0.0218(5) 0.0153(4) 0.0140(4) -0.0008(3) -0.0030(4) 0.0005(4)
C10 0.0222(5) 0.0204(5) 0.0182(5) -0.0035(4) -0.0019(4) -0.0007(4)
C11 0.0276(6) 0.0257(5) 0.0189(5) -0.0055(4) -0.0010(4) 0.0058(4)
C12 0.0367(6) 0.0220(5) 0.0185(5) -0.0078(4) -0.0073(4) 0.0062(4)
C13 0.0303(6) 0.0221(5) 0.0215(5) -0.0058(4) -0.0087(4) -0.0016(4)
C14 0.0225(5) 0.0207(5) 0.0179(5) -0.0032(4) -0.0037(4) -0.0007(4)
C15 0.0180(5) 0.0178(5) 0.0147(4) -0.0045(4) -0.0019(4) -0.0001(4)
C16 0.0209(5) 0.0232(5) 0.0212(5) -0.0091(4) -0.0037(4) -0.0027(4)
C17 0.0253(5) 0.0183(5) 0.0311(6) -0.0088(4) -0.0027(4) -0.0049(4)
C18 0.0203(5) 0.0168(5) 0.0256(5) -0.0016(4) -0.0017(4) -0.0040(4)
C19 0.0169(5) 0.0142(4) 0.0173(5) -0.0003(4) -0.0017(4) -0.0004(3)
C20 0.0258(5) 0.0222(5) 0.0184(5) -0.0027(4) -0.0079(4) 0.0012(4)
C21 0.0210(5) 0.0259(5) 0.0187(5) -0.0068(4) 0.0020(4) -0.0003(4)
C22 0.0284(6) 0.0224(5) 0.0161(5) -0.0007(4) -0.0009(4) -0.0040(4)
C23 0.0191(5) 0.0182(5) 0.0268(5) -0.0001(4) -0.0047(4) 0.0024(4)

loop_
_atom_type_symbol
_atom_type_description
_atom_type_scat_dispersion_real
_atom_type_scat_dispersion_imag
_atom_type_scat_source
C C 0.0033 0.0016 'International Tables Vol C Tables 4.2.6.8 and 6.1.1.4'
H H 0.0000 0.0000 'International Tables Vol C Tables 4.2.6.8 and 6.1.1.4'
N N 0.0061 0.0033 'International Tables Vol C Tables 4.2.6.8 and 6.1.1.4'
O O 0.0106 0.0060 'International Tables Vol C Tables 4.2.6.8 and 6.1.1.4'

loop_
_geom_angle_atom_site_label_1
_geom_angle_atom_site_label_2
_geom_angle_atom_site_label_3
_geom_angle
C1 N1 C8 107.77(8)
O1 N2 C15 106.84(7)
O1 N2 C19 106.70(7)
C15 N2 C19 117.39(7)
C7 O1 N2 112.20(7)
N1 C1 C9 121.70(9)
N1 C1 C2 114.83(9)
C9 C1 C2 123.47(9)
C1 C2 C3 100.80(8)
C1 C2 H2A 111.6
C3 C2 H2A 111.6
C1 C2 H2B 111.6
C3 C2 H2B 111.6
H2A C2 H2B 109.4
C4 C3 C2 109.71(8)
C4 C3 C8 113.11(8)
C2 C3 C8 100.72(7)
C4 C3 H3 111.0
C2 C3 H3 111.0
C8 C3 H3 111.0
C5 C4 C3 113.29(8)
C5 C4 H4A 108.9
C3 C4 H4A 108.9
C5 C4 H4B 108.9
C3 C4 H4B 108.9
H4A C4 H4B 107.7
C4 C5 C6 109.28(8)
C4 C5 H5A 109.8
C6 C5 H5A 109.8
C4 C5 H5B 109.8
C6 C5 H5B 109.8
H5A C5 H5B 108.3
C7 C6 C5 110.63(8)
C7 C6 H6A 109.5
C5 C6 H6A 109.5
C7 C6 H6B 109.5
C5 C6 H6B 109.5
H6A C6 H6B 108.1
O1 C7 C6 111.61(8)
O1 C7 C8 106.09(7)
C6 C7 C8 110.59(8)
O1 C7 H7 109.5
C6 C7 H7 109.5
C8 C7 H7 109.5
N1 C8 C7 111.06(8)
N1 C8 C3 105.50(8)
C7 C8 C3 116.90(8)
N1 C8 H8 107.7
C7 C8 H8 107.7
C3 C8 H8 107.7
C14 C9 C10 118.94(9)
C14 C9 C1 120.94(9)
C10 C9 C1 120.12(9)
C11 C10 C9 120.45(10)
C11 C10 H10 119.8
C9 C10 H10 119.8
C10 C11 C12 120.10(10)
C10 C11 H11 119.9
C12 C11 H11 119.9
C13 C12 C11 119.94(10)
C13 C12 H12 120.0
C11 C12 H12 120.0
C12 C13 C14 120.15(10)
C12 C13 H13 119.9
C14 C13 H13 119.9
C13 C14 C9 120.41(10)
C13 C14 H14 119.8
C9 C14 H14 119.8
N2 C15 C20 108.19(8)
N2 C15 C16 106.31(8)
C20 C15 C16 107.31(8)
N2 C15 C21 115.72(8)
C20 C15 C21 107.42(8)
C16 C15 C21 111.55(8)
C17 C16 C15 112.93(8)
C17 C16 H16A 109.0
C15 C16 H16A 109.0
C17 C16 H16B 109.0
C15 C16 H16B 109.0
H16A C16 H16B 107.8
C16 C17 C18 108.30(8)
C16 C17 H17A 110.0
C18 C17 H17A 110.0
C16 C17 H17B 110.0
C18 C17 H17B 110.0
H17A C17 H17B 108.4
C17 C18 C19 114.16(8)
C17 C18 H18A 108.7
C19 C18 H18A 108.7
C17 C18 H18B 108.7
C19 C18 H18B 108.7
H18A C18 H18B 107.6
N2 C19 C22 107.27(8)
N2 C19 C23 114.99(8)
C22 C19 C23 108.04(9)
N2 C19 C18 108.51(8)
C22 C19 C18 106.77(8)
C23 C19 C18 110.90(8)
C15 C20 H20A 109.5
C15 C20 H20B 109.5
H20A C20 H20B 109.5
C15 C20 H20C 109.5
H20A C20 H20C 109.5
H20B C20 H20C 109.5
C15 C21 H21A 109.5
C15 C21 H21B 109.5
H21A C21 H21B 109.5
C15 C21 H21C 109.5
H21A C21 H21C 109.5
H21B C21 H21C 109.5
C19 C22 H22A 109.5
C19 C22 H22B 109.5
H22A C22 H22B 109.5
C19 C22 H22C 109.5
H22A C22 H22C 109.5
H22B C22 H22C 109.5
C19 C23 H23A 109.5
C19 C23 H23B 109.5
H23A C23 H23B 109.5
C19 C23 H23C 109.5
H23A C23 H23C 109.5
H23B C23 H23C 109.5

loop_
_geom_bond_atom_site_label_1
_geom_bond_atom_site_label_2
_geom_bond_distance
N1 C1 1.2843(13)
N1 C8 1.4810(12)
N2 O1 1.4587(10)
N2 C15 1.4981(12)
N2 C19 1.5068(12)
O1 C7 1.4491(11)
C1 C9 1.4792(14)
C1 C2 1.5211(14)
C2 C3 1.5396(13)
C2 H2A 0.9900
C2 H2B 0.9900
C3 C4 1.5384(13)
C3 C8 1.5457(13)
C3 H3 1.0000
C4 C5 1.5290(14)
C4 H4A 0.9900
C4 H4B 0.9900
C5 C6 1.5294(14)
C5 H5A 0.9900
C5 H5B 0.9900
C6 C7 1.5247(13)
C6 H6A 0.9900
C6 H6B 0.9900
C7 C8 1.5321(14)
C7 H7 1.0000
C8 H8 1.0000
C9 C14 1.3972(14)
C9 C10 1.4014(14)
C10 C11 1.3894(15)
C10 H10 0.9500
C11 C12 1.3919(16)
C11 H11 0.9500
C12 C13 1.3869(17)
C12 H12 0.9500
C13 C14 1.3938(15)
C13 H13 0.9500
C14 H14 0.9500
C15 C20 1.5332(13)
C15 C16 1.5342(14)
C15 C21 1.5417(14)
C16 C17 1.5215(15)
C16 H16A 0.9900
C16 H16B 0.9900
C17 C18 1.5224(15)
C17 H17A 0.9900
C17 H17B 0.9900
C18 C19 1.5419(14)
C18 H18A 0.9900
C18 H18B 0.9900
C19 C22 1.5345(14)
C19 C23 1.5388(14)
C20 H20A 0.9800
C20 H20B 0.9800
C20 H20C 0.9800
C21 H21A 0.9800
C21 H21B 0.9800
C21 H21C 0.9800
C22 H22A 0.9800
C22 H22B 0.9800
C22 H22C 0.9800
C23 H23A 0.9800
C23 H23B 0.9800
C23 H23C 0.9800

loop_
_geom_torsion_atom_site_label_1
_geom_torsion_atom_site_label_2
_geom_torsion_atom_site_label_3
_geom_torsion_atom_site_label_4
_geom_torsion
C15 N2 O1 C7 -127.56(8)
C19 N2 O1 C7 106.10(8)
C8 N1 C1 C9 177.16(8)
C8 N1 C1 C2 -2.45(11)
N1 C1 C2 C3 -17.79(11)
C9 C1 C2 C3 162.61(9)
C1 C2 C3 C4 -91.19(9)
C1 C2 C3 C8 28.29(9)
C2 C3 C4 C5 155.28(8)
C8 C3 C4 C5 43.71(11)
C3 C4 C5 C6 -56.68(11)
C4 C5 C6 C7 63.88(10)
N2 O1 C7 C6 101.05(8)
N2 O1 C7 C8 -138.42(7)
C5 C6 C7 O1 60.43(10)
C5 C6 C7 C8 -57.42(10)
C1 N1 C8 C7 149.58(8)
C1 N1 C8 C3 21.99(10)
O1 C7 C8 N1 162.88(7)
C6 C7 C8 N1 -75.94(10)
O1 C7 C8 C3 -76.03(10)
C6 C7 C8 C3 45.15(11)
C4 C3 C8 N1 85.57(9)
C2 C3 C8 N1 -31.43(9)
C4 C3 C8 C7 -38.40(11)
C2 C3 C8 C7 -155.40(8)
N1 C1 C9 C14 -178.70(9)
C2 C1 C9 C14 0.87(14)
N1 C1 C9 C10 1.60(14)
C2 C1 C9 C10 -178.82(9)
C14 C9 C10 C11 -0.76(15)
C1 C9 C10 C11 178.94(9)
C9 C10 C11 C12 -0.18(16)
C10 C11 C12 C13 0.77(16)
C11 C12 C13 C14 -0.41(16)
C12 C13 C14 C9 -0.54(16)
C10 C9 C14 C13 1.12(15)
C1 C9 C14 C13 -178.58(9)
O1 N2 C15 C20 69.20(9)
C19 N2 C15 C20 -171.14(8)
O1 N2 C15 C16 -175.81(7)
C19 N2 C15 C16 -56.14(10)
O1 N2 C15 C21 -51.34(10)
C19 N2 C15 C21 68.32(11)
N2 C15 C16 C17 58.54(11)
C20 C15 C16 C17 174.13(9)
C21 C15 C16 C17 -68.46(11)
C15 C16 C17 C18 -59.33(11)
C16 C17 C18 C19 54.68(12)
O1 N2 C19 C22 -72.83(9)
C15 N2 C19 C22 167.43(8)
O1 N2 C19 C23 47.34(10)
C15 N2 C19 C23 -72.40(11)
O1 N2 C19 C18 172.17(7)
C15 N2 C19 C18 52.43(11)
C17 C18 C19 N2 -50.22(11)
C17 C18 C19 C22 -165.55(9)
C17 C18 C19 C23 76.98(11)
